data_4332367
loop_
_publ_author_name
'Choudhury, Amitava'
'Dorhout, Peter K.'

_publ_section_title
;
 Destruction of Noncentrosymmetry through Chalcogenide Salt Inclusion
;
_journal_issue 14
_journal_name_full 'Inorganic Chemistry'
_journal_page_first 5245
_journal_page_last 5247
_journal_paper_doi 10.1021/ic060294a
_journal_volume 45
_journal_year 2006
_chemical_formula_sum 'Ge Na1.5 Se4.25 Sm'
_chemical_formula_weight 593.01
_chemical_name_systematic
; 
 ? 
;
_space_group_IT_number 15
_symmetry_cell_setting monoclinic
_symmetry_space_group_name_Hall '-C 2yc'
_symmetry_space_group_name_H-M 'C 1 2/c 1'
_atom_sites_solution_hydrogens geom
_atom_sites_solution_primary direct
_atom_sites_solution_secondary difmap
_audit_creation_method SHELXL-97
_cell_angle_alpha 90.00
_cell_angle_beta 103.038(2)
_cell_angle_gamma 90.00
_cell_formula_units_Z 8
_cell_length_a 22.508(3)
_cell_length_b 11.0307(16)
_cell_length_c 6.8261(10)
_cell_measurement_reflns_used 3852
_cell_measurement_temperature 100(2)
_cell_measurement_theta_max 28.26
_cell_measurement_theta_min 3.34
_cell_volume 1651.1(4)
_computing_cell_refinement 'Bruker SMART'
_computing_data_collection 'Bruker SMART'
_computing_data_reduction 'Bruker SAINT'
_computing_molecular_graphics 'Bruker SHELXTL'
_computing_publication_material 'Bruker SHELXTL'
_computing_structure_refinement 'SHELXL-97 (Sheldrick, 1997)'
_computing_structure_solution 'SHELXS-97 (Sheldrick, 1990)'
_diffrn_ambient_temperature 100(2)
_diffrn_measured_fraction_theta_full 0.998
_diffrn_measured_fraction_theta_max 0.998
_diffrn_measurement_device_type 'CCD area detector'
_diffrn_measurement_method 'phi and omega scans'
_diffrn_radiation_monochromator graphite
_diffrn_radiation_source 'fine-focus sealed tube'
_diffrn_radiation_type MoK\a
_diffrn_radiation_wavelength 0.71073
_diffrn_reflns_av_R_equivalents 0.0558
_diffrn_reflns_av_sigmaI/netI 0.0541
_diffrn_reflns_limit_h_max 26
_diffrn_reflns_limit_h_min -26
_diffrn_reflns_limit_k_max 13
_diffrn_reflns_limit_k_min -12
_diffrn_reflns_limit_l_max 8
_diffrn_reflns_limit_l_min -8
_diffrn_reflns_number 5347
_diffrn_reflns_theta_full 25.00
_diffrn_reflns_theta_max 25.00
_diffrn_reflns_theta_min 2.07
_exptl_absorpt_coefficient_mu 29.397
_exptl_absorpt_correction_T_max 0.2300
_exptl_absorpt_correction_T_min 0.0564
_exptl_absorpt_correction_type multi-scan
_exptl_absorpt_process_details 'SADABS; Sheldrick 1997'
_exptl_crystal_colour red
_exptl_crystal_density_diffrn 4.771
_exptl_crystal_density_method 'not measured'
_exptl_crystal_description rod
_exptl_crystal_F_000 2040
_exptl_crystal_size_max 0.26
_exptl_crystal_size_mid 0.06
_exptl_crystal_size_min 0.05
_refine_diff_density_max 2.572
_refine_diff_density_min -2.177
_refine_diff_density_rms 0.394
_refine_ls_extinction_method none
_refine_ls_goodness_of_fit_ref 1.073
_refine_ls_hydrogen_treatment none
_refine_ls_matrix_type full
_refine_ls_number_parameters 80
_refine_ls_number_reflns 1450
_refine_ls_number_restraints 0
_refine_ls_restrained_S_all 1.073
_refine_ls_R_factor_all 0.0430
_refine_ls_R_factor_gt 0.0358
_refine_ls_shift/su_max 0.001
_refine_ls_shift/su_mean 0.000
_refine_ls_structure_factor_coef Fsqd
_refine_ls_weighting_details 'calc w=1/[\s^2^(Fo^2^)+(0.0383P)^2^+28.1083P] where P=(Fo^2^+2Fc^2^)/3'
_refine_ls_weighting_scheme calc
_refine_ls_wR_factor_gt 0.0845
_refine_ls_wR_factor_ref 0.0899
_reflns_number_gt 1221
_reflns_number_total 1450
_reflns_threshold_expression >2sigma(I)
_cod_data_source_file ic060294asup1.cif
_cod_data_source_block sad
_cod_depositor_comments
;
The following automatic conversions were performed:

'_symmetry_cell_setting' value 'Monoclinic' changed to 'monoclinic'
according to /home/saulius/struct/CIF-dictionaries/cif_core.dic
dictionary named 'cif_core.dic' version 2.4.2 from 2011-04-26.

Automatic conversion script
Id: cif_fix_values 1891 2012-01-12 08:04:46Z andrius 
;
_cod_original_sg_symbol_H-M C2/c
_cod_original_formula_sum 'Ge Na1.50 Se4.25 Sm'
_cod_database_code 4332367

loop_
_symmetry_equiv_pos_as_xyz
'x, y, z'
'-x, y, -z+1/2'
'x+1/2, y+1/2, z'
'-x+1/2, y+1/2, -z+1/2'
'-x, -y, -z'
'x, -y, z-1/2'
'-x+1/2, -y+1/2, -z'
'x+1/2, -y+1/2, z-1/2'

loop_
_atom_site_label
_atom_site_type_symbol
_atom_site_fract_x
_atom_site_fract_y
_atom_site_fract_z
_atom_site_U_iso_or_equiv
_atom_site_adp_type
_atom_site_occupancy
_atom_site_symmetry_multiplicity
_atom_site_calc_flag
_atom_site_refinement_flags
Ge1 Ge 0.85093(5) 1.20241(10) 0.36691(15) 0.0080(3) Uani 1 1 d .
Sm1 Sm 0.68931(3) 1.35936(5) 0.16956(7) 0.00929(19) Uani 1 1 d .
Se1 Se 0.59340(5) 1.22568(9) 0.32440(14) 0.0100(3) Uani 1 1 d .
Se2 Se 0.60190(5) 1.44592(9) -0.20981(14) 0.0091(3) Uani 1 1 d .
Se3 Se 0.82006(5) 1.35163(9) 0.11978(14) 0.0084(3) Uani 1 1 d .
Se4 Se 0.74082(5) 1.60703(9) 0.10549(14) 0.0084(3) Uani 1 1 d .
Na1 Na 0.5852(2) 0.9978(4) 0.5620(6) 0.0193(10) Uani 1 1 d .
Se5 Se 0.5000 0.8985(4) 0.2500 0.0359(10) Uani 0.50 2 d SP
Na2 Na 0.5065(4) 1.3334(9) -0.0214(15) 0.028(2) Uani 0.50 1 d P

loop_
_atom_site_aniso_label
_atom_site_aniso_U_11
_atom_site_aniso_U_22
_atom_site_aniso_U_33
_atom_site_aniso_U_23
_atom_site_aniso_U_13
_atom_site_aniso_U_12
Ge1 0.0062(6) 0.0079(6) 0.0085(5) 0.0001(4) -0.0015(4) -0.0010(5)
Sm1 0.0084(3) 0.0090(3) 0.0092(3) -0.0007(2) -0.0006(2) -0.0011(2)
Se1 0.0080(6) 0.0101(6) 0.0096(5) -0.0005(4) -0.0027(4) -0.0022(4)
Se2 0.0082(6) 0.0089(5) 0.0090(5) -0.0010(4) -0.0003(4) 0.0005(4)
Se3 0.0069(6) 0.0083(5) 0.0089(5) 0.0008(4) -0.0010(4) 0.0002(4)
Se4 0.0059(6) 0.0087(6) 0.0088(5) 0.0009(4) -0.0019(4) 0.0003(4)
Na1 0.016(2) 0.021(2) 0.020(2) 0.0077(19) 0.0019(19) -0.003(2)
Se5 0.021(2) 0.028(2) 0.057(3) 0.000 0.0056(19) 0.000
Na2 0.007(5) 0.040(6) 0.035(5) 0.023(5) 0.001(4) -0.001(5)

loop_
_atom_type_symbol
_atom_type_description
_atom_type_scat_dispersion_real
_atom_type_scat_dispersion_imag
_atom_type_scat_source
Na Na 0.0362 0.0249 'International Tables Vol C Tables 4.2.6.8 and 6.1.1.4'
Ge Ge 0.1547 1.8001 'International Tables Vol C Tables 4.2.6.8 and 6.1.1.4'
Se Se -0.0929 2.2259 'International Tables Vol C Tables 4.2.6.8 and 6.1.1.4'
Sm Sm -0.1638 3.4418 'International Tables Vol C Tables 4.2.6.8 and 6.1.1.4'

loop_
_geom_angle_atom_site_label_1
_geom_angle_atom_site_label_2
_geom_angle_atom_site_label_3
_geom_angle
_geom_angle_site_symmetry_1
_geom_angle_site_symmetry_3
Se1 Ge1 Se2 116.42(6) 7_676 7_675
Se1 Ge1 Se3 114.96(6) 7_676 .
Se2 Ge1 Se3 104.62(5) 7_675 .
Se1 Ge1 Se4 112.35(5) 7_676 4_645
Se2 Ge1 Se4 102.73(5) 7_675 4_645
Se3 Ge1 Se4 104.32(6) . 4_645
Se1 Ge1 Na2 61.70(16) 7_676 8_576
Se2 Ge1 Na2 58.37(15) 7_675 8_576
Se3 Ge1 Na2 111.21(19) . 8_576
Se4 Ge1 Na2 142.83(19) 4_645 8_576
Se4 Sm1 Se1 81.79(3) 6_586 .
Se4 Sm1 Se3 134.82(3) 6_586 7_675
Se1 Sm1 Se3 84.39(3) . 7_675
Se4 Sm1 Se2 148.21(3) 6_586 .
Se1 Sm1 Se2 94.36(3) . .
Se3 Sm1 Se2 75.44(3) 7_675 .
Se4 Sm1 Se4 87.51(3) 6_586 .
Se1 Sm1 Se4 145.28(3) . .
Se3 Sm1 Se4 124.74(3) 7_675 .
Se2 Sm1 Se4 77.81(3) . .
Se4 Sm1 Se3 86.93(3) 6_586 .
Se1 Sm1 Se3 144.93(3) . .
Se3 Sm1 Se3 80.34(3) 7_675 .
Se2 Sm1 Se3 111.81(3) . .
Se4 Sm1 Se3 66.32(3) . .
Se4 Sm1 Se2 77.16(3) 6_586 6_586
Se1 Sm1 Se2 72.59(3) . 6_586
Se3 Sm1 Se2 137.71(3) 7_675 6_586
Se2 Sm1 Se2 71.63(2) . 6_586
Se4 Sm1 Se2 72.85(3) . 6_586
Se3 Sm1 Se2 136.65(3) . 6_586
Se4 Sm1 Se4 67.13(3) 6_586 4_645
Se1 Sm1 Se4 74.55(3) . 4_645
Se3 Sm1 Se4 67.75(3) 7_675 4_645
Se2 Sm1 Se4 142.28(3) . 4_645
Se4 Sm1 Se4 130.59(2) . 4_645
Se3 Sm1 Se4 70.46(3) . 4_645
Se2 Sm1 Se4 134.10(3) 6_586 4_645
Se4 Sm1 Na2 118.21(15) 6_586 .
Se1 Sm1 Na2 46.85(13) . .
Se3 Sm1 Na2 79.57(16) 7_675 .
Se2 Sm1 Na2 47.82(13) . .
Se4 Sm1 Na2 114.31(14) . .
Se3 Sm1 Na2 154.72(15) . .
Se2 Sm1 Na2 58.72(16) 6_586 .
Se4 Sm1 Na2 115.03(14) 4_645 .
Ge1 Se1 Na2 135.1(2) 7_676 .
Ge1 Se1 Sm1 82.44(4) 7_676 .
Na2 Se1 Sm1 85.40(18) . .
Ge1 Se1 Na1 83.31(9) 7_676 .
Na2 Se1 Na1 130.9(2) . .
Sm1 Se1 Na1 137.34(9) . .
Ge1 Se1 Na1 139.41(9) 7_676 6_575
Na2 Se1 Na1 85.0(2) . 6_575
Sm1 Se1 Na1 98.32(9) . 6_575
Na1 Se1 Na1 68.72(3) . 6_575
Ge1 Se1 Na2 76.87(17) 7_676 2_655
Na2 Se1 Na2 77.2(3) . 2_655
Sm1 Se1 Na2 127.9(2) . 2_655
Na1 Se1 Na2 87.0(2) . 2_655
Na1 Se1 Na2 127.9(2) 6_575 2_655
Ge1 Se2 Na2 79.60(18) 7_675 2_654
Ge1 Se2 Na2 110.4(2) 7_675 .
Na2 Se2 Na2 61.7(4) 2_654 .
Ge1 Se2 Sm1 84.09(4) 7_675 .
Na2 Se2 Sm1 132.8(2) 2_654 .
Na2 Se2 Sm1 83.85(18) . .
Ge1 Se2 Sm1 88.98(4) 7_675 6_585
Na2 Se2 Sm1 126.7(2) 2_654 6_585
Na2 Se2 Sm1 160.5(2) . 6_585
Sm1 Se2 Sm1 96.61(3) . 6_585
Ge1 Se3 Sm1 84.01(4) . 7_675
Ge1 Se3 Sm1 94.38(4) . .
Sm1 Se3 Sm1 99.66(3) 7_675 .
Ge1 Se3 Na1 121.75(9) . 4_655
Sm1 Se3 Na1 95.19(8) 7_675 4_655
Sm1 Se3 Na1 142.20(9) . 4_655
Ge1 Se3 Na1 80.19(9) . 7_676
Sm1 Se3 Na1 142.27(9) 7_675 7_676
Sm1 Se3 Na1 115.47(9) . 7_676
Na1 Se3 Na1 65.66(7) 4_655 7_676
Ge1 Se4 Sm1 82.72(4) 4_655 6_585
Ge1 Se4 Sm1 91.16(4) 4_655 .
Sm1 Se4 Sm1 100.46(3) 6_585 .
Ge1 Se4 Sm1 85.57(4) 4_655 4_655
Sm1 Se4 Sm1 112.87(3) 6_585 4_655
Sm1 Se4 Sm1 145.73(3) . 4_655
Se5 Na1 Se5 95.07(15) . 5_676
Se5 Na1 Se1 91.84(13) . .
Se5 Na1 Se1 92.17(15) 5_676 .
Se5 Na1 Se1 94.17(15) . 6_576
Se5 Na1 Se1 91.04(14) 5_676 6_576
Se1 Na1 Se1 172.91(17) . 6_576
Se5 Na1 Se3 84.64(12) . 4_645
Se5 Na1 Se3 172.91(18) 5_676 4_645
Se1 Na1 Se3 94.92(12) . 4_645
Se1 Na1 Se3 81.92(11) 6_576 4_645
Se5 Na1 Se3 171.22(18) . 7_676
Se5 Na1 Se3 83.98(12) 5_676 7_676
Se1 Na1 Se3 79.49(11) . 7_676
Se1 Na1 Se3 94.57(11) 6_576 7_676
Se3 Na1 Se3 97.37(12) 4_645 7_676
Se5 Na1 Na1 52.32(10) . 6_575
Se5 Na1 Na1 127.66(14) 5_676 6_575
Se1 Na1 Na1 55.77(12) . 6_575
Se1 Na1 Na1 126.1(2) 6_576 6_575
Se3 Na1 Na1 57.29(10) 4_645 6_575
Se3 Na1 Na1 121.94(14) 7_676 6_575
Se5 Na1 Na1 128.49(13) . 6_576
Se5 Na1 Na1 51.50(10) 5_676 6_576
Se1 Na1 Na1 122.6(2) . 6_576
Se1 Na1 Na1 55.51(12) 6_576 6_576
Se3 Na1 Na1 123.70(13) 4_645 6_576
Se3 Na1 Na1 57.05(11) 7_676 6_576
Na1 Na1 Na1 178.4(3) 6_575 6_576
Se5 Na1 Na1 47.88(10) . 5_676
Se5 Na1 Na1 47.18(11) 5_676 5_676
Se1 Na1 Na1 92.97(16) . 5_676
Se1 Na1 Na1 93.85(16) 6_576 5_676
Se3 Na1 Na1 132.1(2) 4_645 5_676
Se3 Na1 Na1 130.5(2) 7_676 5_676
Na1 Na1 Na1 90.28(12) 6_575 5_676
Na1 Na1 Na1 89.70(12) 6_576 5_676
Se5 Na1 Na2 47.54(17) . 6_576
Se5 Na1 Na2 96.37(19) 5_676 6_576
Se1 Na1 Na2 138.98(19) . 6_576
Se1 Na1 Na2 46.69(16) 6_576 6_576
Se3 Na1 Na2 78.19(16) 4_645 6_576
Se3 Na1 Na2 141.23(19) 7_676 6_576
Na1 Na1 Na2 88.3(2) 6_575 6_576
Na1 Na1 Na2 93.1(2) 6_576 6_576
Na1 Na1 Na2 65.51(18) 5_676 6_576
Se5 Na1 Na2 93.06(18) . 2_655
Se5 Na1 Na2 44.89(17) 5_676 2_655
Se1 Na1 Na2 47.35(16) . 2_655
Se1 Na1 Na2 135.8(2) 6_576 2_655
Se3 Na1 Na2 142.19(19) 4_645 2_655
Se3 Na1 Na2 80.09(16) 7_676 2_655
Na1 Na1 Na2 91.86(19) 6_575 2_655
Na1 Na1 Na2 86.7(2) 6_576 2_655
Na1 Na1 Na2 60.77(18) 5_676 2_655
Na2 Na1 Na2 126.28(17) 6_576 2_655
Na1 Se5 Na1 133.1(2) . 2_655
Na1 Se5 Na1 76.18(11) . 6_575
Na1 Se5 Na1 84.93(15) 2_655 6_575
Na1 Se5 Na1 84.93(15) . 5_676
Na1 Se5 Na1 76.18(11) 2_655 5_676
Na1 Se5 Na1 131.5(2) 6_575 5_676
Na1 Se5 Na2 133.6(2) . 5_675
Na1 Se5 Na2 89.6(2) 2_655 5_675
Na1 Se5 Na2 94.0(2) 6_575 5_675
Na1 Se5 Na2 129.5(2) 5_676 5_675
Na1 Se5 Na2 89.6(2) . 6_576
Na1 Se5 Na2 133.6(2) 2_655 6_576
Na1 Se5 Na2 129.5(2) 6_575 6_576
Na1 Se5 Na2 94.0(2) 5_676 6_576
Na2 Se5 Na2 61.9(3) 5_675 6_576
Se1 Na2 Se2 164.6(4) . 2_654
Se1 Na2 Se5 91.1(3) . 5_675
Se2 Na2 Se5 95.6(3) 2_654 5_675
Se1 Na2 Se2 95.7(3) . .
Se2 Na2 Se2 97.4(3) 2_654 .
Se5 Na2 Se2 94.9(3) 5_675 .
Se1 Na2 Na2 135.0(4) . 2_654
Se2 Na2 Na2 59.7(3) 2_654 2_654
Se5 Na2 Na2 59.05(17) 5_675 2_654
Se2 Na2 Na2 58.6(3) . 2_654
Se1 Na2 Se1 85.0(2) . 2_655
Se2 Na2 Se1 81.5(2) 2_654 2_655
Se5 Na2 Se1 86.7(3) 5_675 2_655
Se2 Na2 Se1 178.1(4) . 2_655
Na2 Na2 Se1 121.9(4) 2_654 2_655
Se1 Na2 Ge1 126.1(3) . 8_475
Se2 Na2 Ge1 42.03(13) 2_654 8_475
Se5 Na2 Ge1 81.8(2) 5_675 8_475
Se2 Na2 Ge1 138.0(3) . 8_475
Na2 Na2 Ge1 85.1(4) 2_654 8_475
Se1 Na2 Ge1 41.43(12) 2_655 8_475
Se1 Na2 Na2 112.7(4) . 5_685
Se2 Na2 Na2 64.3(3) 2_654 5_685
Se5 Na2 Na2 153.8(5) 5_675 5_685
Se2 Na2 Na2 72.6(3) . 5_685
Na2 Na2 Na2 95.1(3) 2_654 5_685
Se1 Na2 Na2 105.5(4) 2_655 5_685
Ge1 Na2 Na2 92.1(3) 8_475 5_685
Se1 Na2 Na2 53.2(2) . 2_655
Se2 Na2 Na2 111.7(4) 2_654 2_655
Se5 Na2 Na2 120.45(18) 5_675 2_655
Se2 Na2 Na2 129.8(4) . 2_655
Na2 Na2 Na2 170.3(6) 2_654 2_655
Se1 Na2 Na2 49.6(2) 2_655 2_655
Ge1 Na2 Na2 85.2(3) 8_475 2_655
Na2 Na2 Na2 84.1(3) 5_685 2_655
Se1 Na2 Sm1 47.75(14) . .
Se2 Na2 Sm1 143.6(3) 2_654 .
Se5 Na2 Sm1 99.0(3) 5_675 .
Se2 Na2 Sm1 48.32(14) . .
Na2 Na2 Sm1 100.7(4) 2_654 .
Se1 Na2 Sm1 132.3(3) 2_655 .
Ge1 Na2 Sm1 173.7(3) 8_475 .
Na2 Na2 Sm1 89.9(3) 5_685 .
Na2 Na2 Sm1 89.0(3) 2_655 .
Se1 Na2 Na1 48.26(15) . 6_575
Se2 Na2 Na1 137.4(3) 2_654 6_575
Se5 Na2 Na1 42.87(15) 5_675 6_575
Se2 Na2 Na1 95.8(3) . 6_575
Na2 Na2 Na1 94.7(2) 2_654 6_575
Se1 Na2 Na1 86.0(2) 2_655 6_575
Ge1 Na2 Na1 108.6(3) 8_475 6_575
Na2 Na2 Na1 157.7(4) 5_685 6_575
Na2 Na2 Na1 89.45(19) 2_655 6_575
Sm1 Na2 Na1 68.70(17) . 6_575
Se1 Na2 Na1 85.7(2) . 2_655
Se2 Na2 Na1 90.2(2) 2_654 2_655
Se5 Na2 Na1 41.16(14) 5_675 2_655
Se2 Na2 Na1 136.1(3) . 2_655
Na2 Na2 Na1 90.0(2) 2_654 2_655
Se1 Na2 Na1 45.65(14) 2_655 2_655
Ge1 Na2 Na1 54.90(15) 8_475 2_655
Na2 Na2 Na1 146.1(4) 5_685 2_655
Na2 Na2 Na1 85.4(2) 2_655 2_655
Sm1 Na2 Na1 122.1(2) . 2_655
Na1 Na2 Na1 53.72(17) 6_575 2_655

loop_
_geom_bond_atom_site_label_1
_geom_bond_atom_site_label_2
_geom_bond_distance
_geom_bond_site_symmetry_2
Ge1 Se1 2.3341(14) 7_676
Ge1 Se2 2.3384(15) 7_675
Ge1 Se3 2.3471(14) .
Ge1 Se4 2.3626(15) 4_645
Ge1 Na2 3.435(9) 8_576
Sm1 Se4 2.9630(11) 6_586
Sm1 Se1 2.9968(13) .
Sm1 Se3 3.0289(12) 7_675
Sm1 Se2 3.0315(11) .
Sm1 Se4 3.0378(12) .
Sm1 Se3 3.0388(13) .
Sm1 Se2 3.1453(12) 6_586
Sm1 Se4 3.3894(12) 4_645
Sm1 Na2 4.035(9) .
Se1 Ge1 2.3341(14) 7_676
Se1 Na2 2.954(9) .
Se1 Na1 3.019(4) .
Se1 Na1 3.029(4) 6_575
Se1 Na2 3.106(9) 2_655
Se2 Ge1 2.3384(15) 7_675
Se2 Na2 2.974(9) 2_654
Se2 Na2 3.008(9) .
Se2 Sm1 3.1453(12) 6_585
Se3 Sm1 3.0289(12) 7_675
Se3 Na1 3.144(5) 4_655
Se3 Na1 3.152(4) 7_676
Se4 Ge1 2.3626(15) 4_655
Se4 Sm1 2.9630(11) 6_585
Se4 Sm1 3.3894(12) 4_655
Na1 Se5 2.751(5) .
Na1 Se5 2.782(5) 5_676
Na1 Se1 3.029(4) 6_576
Na1 Se3 3.144(5) 4_645
Na1 Se3 3.152(4) 7_676
Na1 Na1 3.413(5) 6_575
Na1 Na1 3.413(5) 6_576
Na1 Na1 3.736(9) 5_676
Na1 Na2 4.044(11) 6_576
Na1 Na2 4.217(11) 2_655
Se5 Na1 2.751(5) 2_655
Se5 Na1 2.782(5) 6_575
Se5 Na1 2.782(5) 5_676
Se5 Na2 2.983(11) 5_675
Se5 Na2 2.983(11) 6_576
Na2 Se2 2.974(9) 2_654
Na2 Se5 2.983(11) 5_675
Na2 Na2 3.068(19) 2_654
Na2 Se1 3.106(9) 2_655
Na2 Ge1 3.435(9) 8_475
Na2 Na2 3.70(2) 5_685
Na2 Na2 3.78(2) 2_655
Na2 Na1 4.044(11) 6_575
Na2 Na1 4.217(11) 2_655
